data_7216975
loop_
_publ_author_name
'Sun, Duoli'
'Lindeman, Sergey V.'
'Rathore, Rajendra'
'Kochi, Jay K.'

_publ_section_title
;
 Intramolecular (electron) delocalization between aromatic donors and
 their tethered cation--radicals. Application of electrochemical and
 structural probes&#x2020;
;
_journal_issue 9
_journal_name_full 'Journal of the Chemical Society, Perkin Transactions 2'
_journal_page_first 1585
_journal_paper_doi 10.1039/b103139m
_journal_year 2001
_chemical_compound_source 'chemical synthesis'
_chemical_formula_sum 'C21 H28 O4'
_chemical_formula_weight 344.43
_chemical_name_systematic
; 
1,3-Bis(2',5'-dimethoxy-4'-methyl)propane 
;
_space_group_IT_number 19
_symmetry_cell_setting orthorhombic
_symmetry_space_group_name_Hall 'P 2ac 2ab'
_symmetry_space_group_name_H-M 'P 21 21 21'
_atom_sites_solution_hydrogens geom
_atom_sites_solution_primary direct
_atom_sites_solution_secondary difmap
_audit_creation_method SHELXL
_cell_angle_alpha 90.00
_cell_angle_beta 90.00
_cell_angle_gamma 90.00
_cell_formula_units_Z 4
_cell_length_a 7.8130(5)
_cell_length_b 7.9994(5)
_cell_length_c 29.763(2)
_cell_measurement_reflns_used 4661
_cell_measurement_temperature 93(2)
_cell_measurement_theta_max 34
_cell_measurement_theta_min 2
_cell_volume 1860.2(2)
_computing_cell_refinement 'SAINT V4.050 (Siemens, 1989-95)'
_computing_data_collection 'SMART V4.050 (Siemens, 1989-95)'
_computing_data_reduction 'SAINT & SADABS (Sheldrick, 1996)'
_computing_molecular_graphics 'XP V5.06 (Siemens, 1996)'
_computing_publication_material 'SHELXL-93 & XCIF V5.05 (Siemens, 1996)'
_computing_structure_refinement 'SHELXL-93 (Sheldrick, 1993)'
_computing_structure_solution 'SHELXS-86 (Sheldrick, 1990)'
_diffrn_ambient_temperature 93(2)
_diffrn_measurement_device 'Siemens SMART 1K'
_diffrn_measurement_method
;
\w-scan, frame range 0.3 deg, hemisphere
;
_diffrn_radiation_monochromator graphite
_diffrn_radiation_source 'normal-focus sealed tube'
_diffrn_radiation_type MoK\a
_diffrn_radiation_wavelength 0.71073
_diffrn_reflns_av_R_equivalents 0.0344
_diffrn_reflns_av_sigmaI/netI 0.0231
_diffrn_reflns_limit_h_max 12
_diffrn_reflns_limit_h_min 0
_diffrn_reflns_limit_k_max 13
_diffrn_reflns_limit_k_min 0
_diffrn_reflns_limit_l_max 47
_diffrn_reflns_limit_l_min 0
_diffrn_reflns_number 23294
_diffrn_reflns_theta_max 35.90
_diffrn_reflns_theta_min 1.37
_diffrn_standards_decay_% 0.2
_diffrn_standards_number 216
_exptl_absorpt_coefficient_mu 0.084
_exptl_absorpt_correction_T_max 0.963
_exptl_absorpt_correction_T_min 0.722
_exptl_absorpt_correction_type 'Semi-empirical (SADABS procedure)'
_exptl_crystal_colour colorless
_exptl_crystal_density_diffrn 1.230
_exptl_crystal_density_method none
_exptl_crystal_description prism
_exptl_crystal_F_000 744
_exptl_crystal_size_max 0.4
_exptl_crystal_size_mid 0.2
_exptl_crystal_size_min 0.15
_refine_diff_density_max 0.401
_refine_diff_density_min -0.189
_refine_diff_density_rms 0.047
_refine_ls_abs_structure_details 'Flack H D (1983), Acta Cryst. A39, 876-881'
_refine_ls_abs_structure_Flack 0.07(71)
_refine_ls_extinction_method none
_refine_ls_goodness_of_fit_all 1.036
_refine_ls_goodness_of_fit_obs 1.065
_refine_ls_hydrogen_treatment refall
_refine_ls_matrix_type full
_refine_ls_number_parameters 338
_refine_ls_number_reflns 4690
_refine_ls_number_restraints 0
_refine_ls_restrained_S_all 1.110
_refine_ls_restrained_S_obs 1.065
_refine_ls_R_factor_all 0.0487
_refine_ls_R_factor_obs 0.0386
_refine_ls_shift/esd_max -0.005
_refine_ls_shift/esd_mean 0.000
_refine_ls_structure_factor_coef Fsqd
_refine_ls_weighting_details 'w=1/[\s^2^(Fo^2^)+(0.0622P)^2^+0.1120P] where P=(Fo^2^+2Fc^2^)/3'
_refine_ls_weighting_scheme calc
_refine_ls_wR_factor_all 0.1055
_refine_ls_wR_factor_obs 0.0943
_reflns_number_observed 4102
_reflns_number_total 4699
_reflns_observed_criterion >2sigma(I)
_cod_data_source_file b103139m.txt
_cod_data_source_block pier-rsy
_cod_depositor_comments
;
The following automatic conversions were performed:

'_refine_ls_weighting_scheme' value 'calc
w=1/[\s^2^(Fo^2^)+(0.0622P)^2^+0.1120P] where P=(Fo^2^+2Fc^2^)/3' was
changed to 'calc'. New tag '_refine_ls_weighting_details' was
created. The value of the new tag was set to
'w=1/[\s^2^(Fo^2^)+(0.0622P)^2^+0.1120P] where P=(Fo^2^+2Fc^2^)/3'.

Automatic conversion script
Id: cif_fix_values 3143 2015-03-26 13:38:13Z robertas 
;
_cod_original_sg_symbol_H-M P2(1)2(1)2(1)
_cod_database_code 7216975

loop_
_symmetry_equiv_pos_as_xyz
'x, y, z'
'-x+1/2, -y, z+1/2'
'-x, y+1/2, -z+1/2'
'x+1/2, -y+1/2, -z'

loop_
_atom_site_aniso_label
_atom_site_aniso_U_11
_atom_site_aniso_U_22
_atom_site_aniso_U_33
_atom_site_aniso_U_23
_atom_site_aniso_U_13
_atom_site_aniso_U_12
O1 0.0236(4) 0.0249(4) 0.0156(3) 0.0028(3) 0.0028(3) 0.0067(4)
O2 0.0226(4) 0.0169(4) 0.0190(4) 0.0016(3) 0.0017(3) 0.0059(3)
O3 0.0296(4) 0.0149(4) 0.0175(4) -0.0004(3) -0.0052(3) 0.0017(3)
O4 0.0283(4) 0.0164(4) 0.0173(4) 0.0022(3) -0.0055(3) -0.0021(3)
C1 0.0157(4) 0.0181(5) 0.0127(4) -0.0019(3) 0.0000(3) 0.0014(4)
C2 0.0154(4) 0.0186(5) 0.0145(4) -0.0036(4) 0.0009(3) 0.0017(4)
C3 0.0164(4) 0.0164(5) 0.0182(4) -0.0039(3) 0.0017(4) 0.0020(4)
C4 0.0153(4) 0.0140(4) 0.0161(4) -0.0014(3) -0.0005(3) 0.0008(4)
C5 0.0131(4) 0.0147(4) 0.0134(4) -0.0030(3) -0.0005(3) 0.0008(3)
C6 0.0147(4) 0.0170(4) 0.0142(4) -0.0026(3) -0.0004(3) 0.0026(4)
C7 0.0277(6) 0.0280(6) 0.0221(5) 0.0072(5) 0.0058(5) 0.0103(5)
C8 0.0359(7) 0.0242(6) 0.0275(6) 0.0030(5) 0.0040(5) 0.0148(6)
C9 0.0240(5) 0.0274(6) 0.0180(5) -0.0038(4) 0.0053(4) 0.0047(5)
C10 0.0150(4) 0.0174(5) 0.0133(4) -0.0027(3) 0.0004(3) 0.0007(4)
C11 0.0162(4) 0.0184(5) 0.0132(4) -0.0026(3) 0.0001(3) 0.0001(4)
C12 0.0194(5) 0.0183(5) 0.0131(4) -0.0028(3) 0.0000(4) -0.0013(4)
C13 0.0185(5) 0.0151(4) 0.0128(4) -0.0022(3) 0.0015(4) -0.0004(4)
C14 0.0198(5) 0.0152(4) 0.0141(4) -0.0017(3) 0.0006(4) 0.0004(4)
C15 0.0223(5) 0.0147(4) 0.0156(4) -0.0028(3) -0.0006(4) 0.0000(4)
C16 0.0189(5) 0.0162(5) 0.0155(4) -0.0032(3) 0.0000(4) -0.0010(4)
C17 0.0189(5) 0.0160(4) 0.0136(4) 0.0001(3) 0.0000(4) -0.0005(4)
C18 0.0207(5) 0.0149(4) 0.0151(4) -0.0014(3) 0.0014(4) -0.0009(4)
C19 0.0284(6) 0.0153(5) 0.0191(5) 0.0015(4) -0.0004(4) -0.0002(4)
C20 0.0291(6) 0.0206(5) 0.0203(5) -0.0048(4) -0.0071(5) -0.0012(5)
C21 0.0282(6) 0.0167(5) 0.0218(5) 0.0030(4) -0.0011(5) -0.0023(4)

loop_
_atom_site_label
_atom_site_type_symbol
_atom_site_fract_x
_atom_site_fract_y
_atom_site_fract_z
_atom_site_U_iso_or_equiv
_atom_site_thermal_displace_type
_atom_site_occupancy
_atom_site_calc_flag
O1 O 0.67130(13) 0.71089(12) -0.06297(3) 0.0214(2) Uani 1 d
O2 O 0.76392(12) 0.27387(11) 0.07907(3) 0.0195(2) Uani 1 d
O3 O 0.60843(13) 0.95814(11) 0.18331(3) 0.0207(2) Uani 1 d
O4 O 0.89649(13) 0.57283(11) 0.31801(3) 0.0206(2) Uani 1 d
C1 C 0.69033(14) 0.60474(14) -0.02688(3) 0.0155(2) Uani 1 d
C2 C 0.79890(14) 0.46875(15) -0.03387(4) 0.0162(2) Uani 1 d
C3 C 0.8235(2) 0.35516(14) 0.00116(4) 0.0170(2) Uani 1 d
C4 C 0.74142(15) 0.37725(13) 0.04256(4) 0.0151(2) Uani 1 d
C5 C 0.62992(14) 0.51199(14) 0.04924(3) 0.0137(2) Uani 1 d
C6 C 0.60600(14) 0.62533(14) 0.01418(4) 0.0153(2) Uani 1 d
C7 C 0.5762(2) 0.8598(2) -0.05525(5) 0.0259(3) Uani 1 d
C8 C 0.8695(2) 0.1303(2) 0.07334(5) 0.0292(3) Uani 1 d
C9 C 0.8857(2) 0.4457(2) -0.07876(4) 0.0231(2) Uani 1 d
C10 C 0.54215(14) 0.53757(15) 0.09376(4) 0.0153(2) Uani 1 d
C11 C 0.65933(15) 0.61284(15) 0.12983(4) 0.0159(2) Uani 1 d
C12 C 0.5676(2) 0.61496(15) 0.17518(4) 0.0169(2) Uani 1 d
C13 C 0.6668(2) 0.69226(14) 0.21350(3) 0.0155(2) Uani 1 d
C14 C 0.6804(2) 0.86644(15) 0.21749(3) 0.0164(2) Uani 1 d
C15 C 0.7611(2) 0.93662(15) 0.25461(4) 0.0175(2) Uani 1 d
C16 C 0.8314(2) 0.83677(14) 0.28847(4) 0.0169(2) Uani 1 d
C17 C 0.8234(2) 0.66271(14) 0.28372(4) 0.0162(2) Uani 1 d
C18 C 0.7415(2) 0.59238(14) 0.24668(4) 0.0169(2) Uani 1 d
C19 C 0.6307(2) 1.1353(2) 0.18497(4) 0.0209(2) Uani 1 d
C20 C 0.9090(2) 0.9128(2) 0.32991(4) 0.0233(2) Uani 1 d
C21 C 0.8734(2) 0.3961(2) 0.31753(4) 0.0222(2) Uani 1 d
H3 H 0.8993(23) 0.2602(24) -0.0042(6) 0.015(4) Uiso 1 d
H6 H 0.5319(25) 0.7204(23) 0.0193(6) 0.021(4) Uiso 1 d
H7A H 0.5808(30) 0.9279(29) -0.0845(7) 0.040(6) Uiso 1 d
H7B H 0.6264(27) 0.9255(27) -0.0313(7) 0.036(5) Uiso 1 d
H7C H 0.4612(26) 0.8360(23) -0.0484(6) 0.024(4) Uiso 1 d
H8A H 0.8653(30) 0.0696(31) 0.1014(7) 0.042(6) Uiso 1 d
H8B H 0.9821(33) 0.1621(29) 0.0656(7) 0.039(6) Uiso 1 d
H8C H 0.8150(24) 0.0575(24) 0.0512(6) 0.024(4) Uiso 1 d
H9A H 0.9679(29) 0.3482(28) -0.0788(7) 0.030(5) Uiso 1 d
H9B H 0.9436(30) 0.5528(28) -0.0863(7) 0.038(6) Uiso 1 d
H9C H 0.8150(27) 0.4140(26) -0.1008(6) 0.029(5) Uiso 1 d
H10A H 0.4961(22) 0.4335(22) 0.1031(5) 0.018(4) Uiso 1 d
H10B H 0.4374(23) 0.6200(22) 0.0896(5) 0.014(4) Uiso 1 d
H11A H 0.7593(24) 0.5481(21) 0.1315(5) 0.018(4) Uiso 1 d
H11B H 0.6932(25) 0.7271(22) 0.1204(5) 0.021(4) Uiso 1 d
H12A H 0.4588(24) 0.6702(22) 0.1719(5) 0.018(4) Uiso 1 d
H12B H 0.5312(23) 0.4993(22) 0.1839(6) 0.017(4) Uiso 1 d
H15 H 0.7744(25) 1.0594(24) 0.2578(6) 0.022(4) Uiso 1 d
H18 H 0.7288(22) 0.4721(20) 0.2436(5) 0.010(4) Uiso 1 d
H19A H 0.5773(27) 1.1788(24) 0.1583(7) 0.029(5) Uiso 1 d
H19B H 0.7501(26) 1.1646(22) 0.1864(6) 0.024(4) Uiso 1 d
H19C H 0.5758(30) 1.1922(30) 0.2099(7) 0.043(6) Uiso 1 d
H20A H 1.0222(36) 0.8693(32) 0.3368(8) 0.056(7) Uiso 1 d
H20B H 0.8432(33) 0.8915(30) 0.3577(8) 0.049(6) Uiso 1 d
H20C H 0.9192(31) 1.0331(28) 0.3284(7) 0.038(6) Uiso 1 d
H21A H 0.9227(28) 0.3586(25) 0.3440(6) 0.029(5) Uiso 1 d
H21B H 0.9241(25) 0.3443(25) 0.2922(6) 0.024(4) Uiso 1 d
H21C H 0.7562(27) 0.3715(24) 0.3175(6) 0.028(5) Uiso 1 d

loop_
_atom_type_symbol
_atom_type_description
_atom_type_scat_dispersion_real
_atom_type_scat_dispersion_imag
_atom_type_scat_source
C C 0.0033 0.0016 'International Tables Vol C Tables 4.2.6.8 and 6.1.1.4'
H H 0.0000 0.0000 'International Tables Vol C Tables 4.2.6.8 and 6.1.1.4'
O O 0.0106 0.0060 'International Tables Vol C Tables 4.2.6.8 and 6.1.1.4'

loop_
_geom_angle_atom_site_label_1
_geom_angle_atom_site_label_2
_geom_angle_atom_site_label_3
_geom_angle
C1 O1 C7 116.53(9)
C4 O2 C8 117.62(9)
C14 O3 C19 116.99(10)
C17 O4 C21 117.34(10)
O1 C1 C2 115.46(9)
O1 C1 C6 123.94(10)
C2 C1 C6 120.59(10)
C1 C2 C3 118.66(9)
C1 C2 C9 120.05(10)
C3 C2 C9 121.29(10)
C2 C3 C4 120.80(10)
C2 C3 H3 117.9(10)
C4 C3 H3 121.3(10)
O2 C4 C3 124.08(10)
O2 C4 C5 115.45(9)
C3 C4 C5 120.47(10)
C6 C5 C4 118.52(10)
C6 C5 C10 120.59(10)
C4 C5 C10 120.86(9)
C5 C6 C1 120.94(10)
C5 C6 H6 118.3(10)
C1 C6 H6 120.7(10)
O1 C7 H7A 106.8(13)
O1 C7 H7B 111.2(13)
H7A C7 H7B 108.8(17)
O1 C7 H7C 111.3(12)
H7A C7 H7C 108.9(17)
H7B C7 H7C 109.7(17)
O2 C8 H8A 106.4(14)
O2 C8 H8B 110.6(14)
H8A C8 H8B 112.3(19)
O2 C8 H8C 108.0(11)
H8A C8 H8C 105.5(17)
H8B C8 H8C 113.7(17)
C2 C9 H9A 112.4(11)
C2 C9 H9B 107.4(13)
H9A C9 H9B 112.1(17)
C2 C9 H9C 114.0(13)
H9A C9 H9C 100.0(18)
H9B C9 H9C 111.0(18)
C5 C10 C11 113.42(9)
C5 C10 H10A 108.2(10)
C11 C10 H10A 111.4(10)
C5 C10 H10B 109.4(9)
C11 C10 H10B 107.4(9)
H10A C10 H10B 106.8(14)
C12 C11 C10 110.05(9)
C12 C11 H11A 110.5(10)
C10 C11 H11A 108.5(10)
C12 C11 H11B 111.4(10)
C10 C11 H11B 108.8(10)
H11A C11 H11B 107.5(15)
C13 C12 C11 115.52(10)
C13 C12 H12A 110.0(10)
C11 C12 H12A 109.2(10)
C13 C12 H12B 109.1(10)
C11 C12 H12B 110.6(10)
H12A C12 H12B 101.5(15)
C18 C13 C14 118.44(10)
C18 C13 C12 120.89(10)
C14 C13 C12 120.64(10)
O3 C14 C15 123.93(10)
O3 C14 C13 115.87(9)
C15 C14 C13 120.20(10)
C14 C15 C16 121.34(10)
C14 C15 H15 121.5(10)
C16 C15 H15 117.1(11)
C15 C16 C17 118.52(10)
C15 C16 C20 121.25(10)
C17 C16 C20 120.20(11)
O4 C17 C18 124.59(10)
O4 C17 C16 115.28(10)
C18 C17 C16 120.11(10)
C17 C18 C13 121.33(10)
C17 C18 H18 121.5(9)
C13 C18 H18 117.1(9)
O3 C19 H19A 106.1(12)
O3 C19 H19B 111.2(11)
H19A C19 H19B 111.5(17)
O3 C19 H19C 116.0(14)
H19A C19 H19C 105.6(17)
H19B C19 H19C 106.3(18)
C16 C20 H20A 113.3(15)
C16 C20 H20B 114.0(14)
H20A C20 H20B 103.6(19)
C16 C20 H20C 113.4(13)
H20A C20 H20C 106.9(22)
H20B C20 H20C 104.7(19)
O4 C21 H21A 105.1(13)
O4 C21 H21B 112.9(12)
H21A C21 H21B 111.1(17)
O4 C21 H21C 109.4(12)
H21A C21 H21C 109.8(18)
H21B C21 H21C 108.4(16)

loop_
_geom_bond_atom_site_label_1
_geom_bond_atom_site_label_2
_geom_bond_distance
O1 C1 1.3774(14)
O1 C7 1.423(2)
O2 C4 1.3768(14)
O2 C8 1.424(2)
O3 C14 1.3747(14)
O3 C19 1.428(2)
O4 C17 1.3729(14)
O4 C21 1.425(2)
C1 C2 1.395(2)
C1 C6 1.3981(14)
C2 C3 1.396(2)
C2 C9 1.510(2)
C3 C4 1.4000(15)
C3 H3 0.98(2)
C4 C5 1.4001(15)
C5 C6 1.395(2)
C5 C10 1.5059(15)
C6 H6 0.97(2)
C7 H7A 1.03(2)
C7 H7B 0.97(2)
C7 H7C 0.94(2)
C8 H8A 0.97(2)
C8 H8B 0.94(2)
C8 H8C 0.98(2)
C9 H9A 1.01(2)
C9 H9B 0.99(2)
C9 H9C 0.89(2)
C10 C11 1.534(2)
C10 H10A 0.95(2)
C10 H10B 1.06(2)
C11 C12 1.528(2)
C11 H11A 0.94(2)
C11 H11B 0.99(2)
C12 C13 1.511(2)
C12 H12A 0.96(2)
C12 H12B 1.00(2)
C13 C18 1.398(2)
C13 C14 1.402(2)
C14 C15 1.390(2)
C15 C16 1.398(2)
C15 H15 0.99(2)
C16 C17 1.401(2)
C16 C20 1.503(2)
C17 C18 1.393(2)
C18 H18 0.97(2)
C19 H19A 0.96(2)
C19 H19B 0.96(2)
C19 H19C 0.97(2)
C20 H20A 0.97(3)
C20 H20B 0.99(2)
C20 H20C 0.97(2)
C21 H21A 0.93(2)
C21 H21B 0.95(2)
C21 H21C 0.94(2)

loop_
_geom_torsion_atom_site_label_1
_geom_torsion_atom_site_label_2
_geom_torsion_atom_site_label_3
_geom_torsion_atom_site_label_4
_geom_torsion
C7 O1 C1 C2 -173.46(11)
C7 O1 C1 C6 7.9(2)
O1 C1 C2 C3 -179.58(11)
C6 C1 C2 C3 -0.9(2)
O1 C1 C2 C9 -0.2(2)
C6 C1 C2 C9 178.47(11)
C1 C2 C3 C4 -0.2(2)
C9 C2 C3 C4 -179.59(11)
C8 O2 C4 C3 -3.8(2)
C8 O2 C4 C5 176.98(11)
C2 C3 C4 O2 -177.70(11)
C2 C3 C4 C5 1.4(2)
O2 C4 C5 C6 177.68(10)
C3 C4 C5 C6 -1.5(2)
O2 C4 C5 C10 -0.29(15)
C3 C4 C5 C10 -179.51(10)
C4 C5 C6 C1 0.4(2)
C10 C5 C6 C1 178.40(10)
O1 C1 C6 C5 179.36(11)
C2 C1 C6 C5 0.8(2)
C6 C5 C10 C11 -100.67(12)
C4 C5 C10 C11 77.27(13)
C5 C10 C11 C12 -173.15(9)
C10 C11 C12 C13 -177.81(10)
C11 C12 C13 C18 -105.01(13)
C11 C12 C13 C14 77.41(15)
C19 O3 C14 C15 4.9(2)
C19 O3 C14 C13 -175.84(11)
C18 C13 C14 O3 178.36(10)
C12 C13 C14 O3 -4.0(2)
C18 C13 C14 C15 -2.4(2)
C12 C13 C14 C15 175.26(11)
O3 C14 C15 C16 179.73(12)
C13 C14 C15 C16 0.5(2)
C14 C15 C16 C17 1.8(2)
C14 C15 C16 C20 -176.23(12)
C21 O4 C17 C18 -5.8(2)
C21 O4 C17 C16 172.50(12)
C15 C16 C17 O4 179.38(11)
C20 C16 C17 O4 -2.6(2)
C15 C16 C17 C18 -2.2(2)
C20 C16 C17 C18 175.81(11)
O4 C17 C18 C13 178.60(11)
C16 C17 C18 C13 0.4(2)
C14 C13 C18 C17 1.9(2)
C12 C13 C18 C17 -175.70(11)
